data_4513620
loop_
_publ_author_name
'Husain, Ahmad'
'Parveen, Rumana'
'Dastidar, Parthasarathi'

_publ_section_title
;
 New Series of ZnII/CdIIMixed Ligand Coordination Polymers: Toward the
 Design of Metallogels
;
_journal_issue 10
_journal_name_full 'Crystal Growth &amp; Design'
_journal_page_first 5075
_journal_paper_doi 10.1021/acs.cgd.5b01044
_journal_volume 15
_journal_year 2015
_chemical_formula_moiety '0.5(C76 H52 N12 O20 Zn2)'
_chemical_formula_sum 'C38 H26 N6 O10 Zn'
_chemical_formula_weight 792.02
_space_group_crystal_system monoclinic
_space_group_IT_number 15
_space_group_name_Hall '-C 2yc'
_space_group_name_H-M_alt 'C 1 2/c 1'
_symmetry_space_group_name_Hall '-C 2yc'
_symmetry_space_group_name_H-M 'C 1 2/c 1'
_atom_sites_solution_hydrogens geom
_atom_sites_solution_primary direct
_audit_creation_date 2015-07-01
_audit_creation_method
;
Olex2 1.2
(compiled 2015.01.26 svn.r3150 for OlexSys, GUI svn.r4998)
;
_cell_angle_alpha 90
_cell_angle_beta 105.000(7)
_cell_angle_gamma 90
_cell_formula_units_Z 4
_cell_length_a 21.981(7)
_cell_length_b 8.284(2)
_cell_length_c 19.472(5)
_cell_measurement_reflns_used 3652
_cell_measurement_temperature 296.15
_cell_measurement_theta_max 21.97
_cell_measurement_theta_min 2.49
_cell_volume 3424.9(16)
_computing_molecular_graphics 'Olex2 (Dolomanov et al., 2009)'
_computing_publication_material 'Olex2 (Dolomanov et al., 2009)'
_computing_structure_refinement 'ShelXL (Sheldrick, 2008)'
_computing_structure_solution 'ShelXS (Sheldrick, 2008)'
_diffrn_ambient_temperature 296.15
_diffrn_measured_fraction_theta_full 1.000
_diffrn_measured_fraction_theta_max 1.000
_diffrn_measurement_device_type 'Bruker APEX-II CCD'
_diffrn_measurement_method '\f and \w scans'
_diffrn_radiation_type MoK\a
_diffrn_radiation_wavelength 0.71073
_diffrn_reflns_av_R_equivalents 0.1036
_diffrn_reflns_av_unetI/netI 0.0477
_diffrn_reflns_laue_measured_fraction_full 1.000
_diffrn_reflns_laue_measured_fraction_max 1.000
_diffrn_reflns_limit_h_max 26
_diffrn_reflns_limit_h_min -26
_diffrn_reflns_limit_k_max 10
_diffrn_reflns_limit_k_min -10
_diffrn_reflns_limit_l_max 24
_diffrn_reflns_limit_l_min -24
_diffrn_reflns_number 42734
_diffrn_reflns_point_group_measured_fraction_full 1.000
_diffrn_reflns_point_group_measured_fraction_max 1.000
_diffrn_reflns_theta_full 25.242
_diffrn_reflns_theta_max 26.000
_diffrn_reflns_theta_min 1.918
_diffrn_standards_number 0
_exptl_absorpt_coefficient_mu 0.789
_exptl_absorpt_correction_T_max 0.7454
_exptl_absorpt_correction_T_min 0.6867
_exptl_absorpt_correction_type multi-scan
_exptl_absorpt_process_details SADABS-2014/5
_exptl_crystal_colour yellow
_exptl_crystal_colour_primary yellow
_exptl_crystal_density_diffrn 1.536
_exptl_crystal_description plate
_exptl_crystal_F_000 1624
_exptl_crystal_size_max 0.356
_exptl_crystal_size_mid 0.155
_exptl_crystal_size_min 0.127
_refine_diff_density_max 0.264
_refine_diff_density_min -0.474
_refine_diff_density_rms 0.062
_refine_ls_extinction_method none
_refine_ls_goodness_of_fit_ref 1.006
_refine_ls_hydrogen_treatment constr
_refine_ls_matrix_type full
_refine_ls_number_parameters 249
_refine_ls_number_reflns 3362
_refine_ls_number_restraints 0
_refine_ls_restrained_S_all 1.006
_refine_ls_R_factor_all 0.0650
_refine_ls_R_factor_gt 0.0409
_refine_ls_shift/su_max 0.000
_refine_ls_shift/su_mean 0.000
_refine_ls_structure_factor_coef Fsqd
_refine_ls_weighting_details 'w=1/[\s^2^(Fo^2^)+(0.0584P)^2^] where P=(Fo^2^+2Fc^2^)/3'
_refine_ls_weighting_scheme calc
_refine_ls_wR_factor_gt 0.0966
_refine_ls_wR_factor_ref 0.1044
_reflns_Friedel_coverage 0.000
_reflns_number_gt 2534
_reflns_number_total 3362
_reflns_threshold_expression 'I > 2\s(I)'
_cod_data_source_file cg5b01044_si_007.cif
_cod_data_source_block CP6
_cod_depositor_comments 'Adding full bibliography for 4513613--4513620.cif.'
_cod_original_cell_volume 3425.1(17)
_cod_database_code 4513620
_shelx_space_group_comment
;
The symmetry employed for this shelxl refinement is uniquely defined
by the following loop, which should always be used as a source of
symmetry information in preference to the above space-group names.
They are only intended as comments.
;
_shelx_estimated_absorpt_t_max 0.906
_shelx_estimated_absorpt_t_min 0.766
_olex2_refinement_description
;
1. Fixed Uiso
 At 1.2 times of:
  All C(H) groups, All O(H) groups
2.a Aromatic/amide H refined with riding coordinates:
 C7(H7), C3(H3), C5(H5A), C10(H10), C13(H13), C16(H16), C14(H14), C15(H15),
 C11(H11), C18(H18), C19(H19)
2.b Tetrahedral OH refined with riding coordinates:
 O4(H4), O5(H5)
;
_shelx_shelxl_version_number 2014/7
_olex2_submission_special_instructions 'No special instructions were received'

loop_
_space_group_symop_operation_xyz
'x, y, z'
'-x, y, -z+1/2'
'x+1/2, y+1/2, z'
'-x+1/2, y+1/2, -z+1/2'
'-x, -y, -z'
'x, -y, z-1/2'
'-x+1/2, -y+1/2, -z'
'x+1/2, -y+1/2, z-1/2'

loop_
_atom_site_label
_atom_site_type_symbol
_atom_site_fract_x
_atom_site_fract_y
_atom_site_fract_z
_atom_site_U_iso_or_equiv
_atom_site_adp_type
_atom_site_occupancy
_atom_site_site_symmetry_order
_atom_site_calc_flag
_atom_site_refinement_flags_posn
_atom_site_refinement_flags_adp
_atom_site_refinement_flags_occupancy
Zn1 Zn 0.5000 0.31956(5) 0.2500 0.03057(15) Uani 1 2 d S T P
O1 O 0.58445(8) 0.4149(2) 0.27133(9) 0.0364(4) Uani 1 1 d . . .
O4 O 0.79118(9) 0.7658(3) 0.09353(10) 0.0478(5) Uani 1 1 d . . .
H4 H 0.7941 0.7826 0.0530 0.057 Uiso 1 1 calc R . .
O3 O 0.69256(9) 0.7069(3) 0.03530(10) 0.0502(6) Uani 1 1 d . . .
O2 O 0.54012(8) 0.5461(3) 0.17217(10) 0.0479(5) Uani 1 1 d . . .
N3 N 0.49450(10) 0.1796(3) 0.16286(11) 0.0355(5) Uani 1 1 d . . .
O5 O 0.94458(10) 0.7446(3) 0.67442(10) 0.0572(6) Uani 1 1 d . . .
H5 H 0.9741 0.8055 0.6747 0.069 Uiso 1 1 calc R . .
N1 N 0.80102(11) 0.7036(3) 0.35176(12) 0.0421(6) Uani 1 1 d . . .
N2 N 0.78771(11) 0.6486(3) 0.40576(12) 0.0424(6) Uani 1 1 d . . .
C7 C 0.66249(12) 0.6298(3) 0.16056(13) 0.0329(6) Uani 1 1 d . . .
H7 H 0.6316 0.6200 0.1179 0.040 Uiso 1 1 calc R . .
C17 C 0.49871(12) 0.0363(3) 0.03416(13) 0.0335(6) Uani 1 1 d . . .
C1 C 0.58652(12) 0.5129(3) 0.22195(13) 0.0331(6) Uani 1 1 d . . .
C2 C 0.64935(12) 0.5854(3) 0.22394(13) 0.0311(6) Uani 1 1 d . . .
C6 C 0.72146(12) 0.6884(3) 0.16065(14) 0.0336(6) Uani 1 1 d . . .
C4 C 0.75312(12) 0.6698(3) 0.28791(13) 0.0348(6) Uani 1 1 d . . .
C3 C 0.69483(12) 0.6045(3) 0.28746(13) 0.0334(6) Uani 1 1 d . . .
H3 H 0.6863 0.5736 0.3299 0.040 Uiso 1 1 calc R . .
C5 C 0.76694(13) 0.7098(3) 0.22441(14) 0.0360(6) Uani 1 1 d . . .
H5A H 0.8064 0.7507 0.2245 0.043 Uiso 1 1 calc R . .
C8 C 0.73414(13) 0.7226(3) 0.09142(14) 0.0358(6) Uani 1 1 d . . .
C9 C 0.83032(13) 0.6848(3) 0.47169(14) 0.0393(7) Uani 1 1 d . . .
C10 C 0.88267(14) 0.7865(3) 0.48192(15) 0.0436(7) Uani 1 1 d . . .
H10 H 0.8919 0.8379 0.4434 0.052 Uiso 1 1 calc R . .
C13 C 0.85500(14) 0.6335(4) 0.59752(15) 0.0457(7) Uani 1 1 d . . .
H13 H 0.8458 0.5821 0.6361 0.055 Uiso 1 1 calc R . .
C16 C 0.45435(13) 0.1528(4) 0.03772(14) 0.0442(7) Uani 1 1 d . . .
H16 H 0.4250 0.1855 -0.0035 0.053 Uiso 1 1 calc R . .
C14 C 0.81696(14) 0.6122(4) 0.53016(14) 0.0455(7) Uani 1 1 d . . .
H14 H 0.7814 0.5475 0.5236 0.055 Uiso 1 1 calc R . .
C12 C 0.90722(13) 0.7321(4) 0.60733(14) 0.0423(7) Uani 1 1 d . . .
C15 C 0.45363(14) 0.2199(4) 0.10186(15) 0.0447(7) Uani 1 1 d . . .
H15 H 0.4232 0.2973 0.1029 0.054 Uiso 1 1 calc R . .
C11 C 0.92048(14) 0.8100(4) 0.54971(15) 0.0463(7) Uani 1 1 d . . .
H11 H 0.9551 0.8784 0.5569 0.056 Uiso 1 1 calc R . .
C18 C 0.54000(15) -0.0063(4) 0.09807(15) 0.0572(9) Uani 1 1 d . . .
H18 H 0.5706 -0.0843 0.0990 0.069 Uiso 1 1 calc R . .
C19 C 0.53595(16) 0.0659(4) 0.15977(15) 0.0564(9) Uani 1 1 d . . .
H19 H 0.5639 0.0334 0.2020 0.068 Uiso 1 1 calc R . .

loop_
_atom_site_aniso_label
_atom_site_aniso_U_11
_atom_site_aniso_U_22
_atom_site_aniso_U_33
_atom_site_aniso_U_23
_atom_site_aniso_U_13
_atom_site_aniso_U_12
Zn1 0.0293(2) 0.0392(3) 0.0242(2) 0.000 0.00877(18) 0.000
O1 0.0331(10) 0.0468(11) 0.0300(10) 0.0060(8) 0.0095(8) -0.0042(8)
O4 0.0381(11) 0.0747(14) 0.0328(11) 0.0004(10) 0.0129(9) -0.0121(10)
O3 0.0385(12) 0.0822(16) 0.0274(11) 0.0081(10) 0.0045(9) -0.0098(10)
O2 0.0301(11) 0.0683(14) 0.0387(11) 0.0108(10) -0.0032(9) -0.0013(10)
N3 0.0374(13) 0.0393(12) 0.0309(12) -0.0018(10) 0.0107(10) 0.0025(10)
O5 0.0558(14) 0.0713(14) 0.0367(12) -0.0131(11) -0.0020(10) -0.0064(12)
N1 0.0406(14) 0.0518(15) 0.0307(13) -0.0004(11) 0.0032(11) -0.0074(11)
N2 0.0398(14) 0.0537(15) 0.0291(13) 0.0005(11) 0.0007(11) -0.0057(11)
C7 0.0317(15) 0.0386(15) 0.0262(14) 0.0017(11) 0.0034(11) 0.0004(11)
C17 0.0344(15) 0.0349(14) 0.0320(14) -0.0044(11) 0.0099(12) -0.0013(12)
C1 0.0310(15) 0.0395(15) 0.0282(14) -0.0033(12) 0.0065(12) 0.0002(12)
C2 0.0305(14) 0.0342(15) 0.0277(13) 0.0009(11) 0.0058(11) -0.0008(11)
C6 0.0356(15) 0.0350(14) 0.0305(14) 0.0022(11) 0.0087(11) 0.0000(12)
C4 0.0329(14) 0.0393(15) 0.0289(14) -0.0001(11) 0.0021(11) -0.0033(12)
C3 0.0340(15) 0.0385(15) 0.0269(14) 0.0010(11) 0.0066(12) -0.0021(12)
C5 0.0308(14) 0.0421(16) 0.0337(15) 0.0013(12) 0.0060(12) -0.0084(12)
C8 0.0322(15) 0.0423(16) 0.0340(15) 0.0037(12) 0.0105(13) -0.0023(12)
C9 0.0361(15) 0.0453(16) 0.0316(15) -0.0026(13) 0.0000(12) -0.0016(13)
C10 0.0442(17) 0.0473(18) 0.0363(17) 0.0007(13) 0.0050(14) -0.0021(13)
C13 0.0494(19) 0.0541(18) 0.0300(15) -0.0028(13) 0.0040(13) -0.0058(15)
C16 0.0394(17) 0.061(2) 0.0297(15) -0.0060(13) 0.0041(12) 0.0123(14)
C14 0.0448(18) 0.0551(18) 0.0342(16) -0.0032(14) 0.0059(14) -0.0100(15)
C12 0.0409(17) 0.0481(17) 0.0319(16) -0.0148(13) -0.0017(13) 0.0066(14)
C15 0.0400(17) 0.0552(19) 0.0360(16) -0.0099(13) 0.0047(13) 0.0121(14)
C11 0.0408(17) 0.0510(18) 0.0419(17) -0.0071(14) 0.0014(14) -0.0070(14)
C18 0.069(2) 0.064(2) 0.0343(17) -0.0045(15) 0.0063(16) 0.0352(17)
C19 0.073(2) 0.064(2) 0.0274(16) -0.0033(14) 0.0037(15) 0.0281(18)

loop_
_atom_type_symbol
_atom_type_description
_atom_type_scat_dispersion_real
_atom_type_scat_dispersion_imag
_atom_type_scat_source
C C 0.0033 0.0016 'International Tables Vol C Tables 4.2.6.8 and 6.1.1.4'
H H 0.0000 0.0000 'International Tables Vol C Tables 4.2.6.8 and 6.1.1.4'
N N 0.0061 0.0033 'International Tables Vol C Tables 4.2.6.8 and 6.1.1.4'
O O 0.0106 0.0060 'International Tables Vol C Tables 4.2.6.8 and 6.1.1.4'
Zn Zn 0.2839 1.4301 'International Tables Vol C Tables 4.2.6.8 and 6.1.1.4'

loop_
_geom_angle_atom_site_label_1
_geom_angle_atom_site_label_2
_geom_angle_atom_site_label_3
_geom_angle
_geom_angle_site_symmetry_1
_geom_angle_site_symmetry_3
O1 Zn1 O1 132.49(11) 2_655 .
O1 Zn1 N3 104.78(8) . .
O1 Zn1 N3 104.78(8) 2_655 2_655
O1 Zn1 N3 101.80(8) 2_655 .
O1 Zn1 N3 101.80(8) . 2_655
N3 Zn1 N3 110.45(12) . 2_655
C1 O1 Zn1 108.37(16) . .
C8 O4 H4 109.5 . .
C15 N3 Zn1 118.79(18) . .
C19 N3 Zn1 123.46(19) . .
C19 N3 C15 116.8(2) . .
C12 O5 H5 109.5 . .
N2 N1 C4 112.3(2) . .
N1 N2 C9 116.3(2) . .
C2 C7 H7 119.9 . .
C6 C7 H7 119.9 . .
C6 C7 C2 120.1(2) . .
C16 C17 C17 121.4(3) . 5_655
C18 C17 C17 122.6(3) . 5_655
C18 C17 C16 116.0(2) . .
O1 C1 C2 116.8(2) . .
O2 C1 O1 123.4(2) . .
O2 C1 C2 119.8(2) . .
C7 C2 C1 119.1(2) . .
C3 C2 C7 119.8(2) . .
C3 C2 C1 121.1(2) . .
C7 C6 C5 120.2(2) . .
C7 C6 C8 117.7(2) . .
C5 C6 C8 122.0(2) . .
C3 C4 N1 123.4(2) . .
C5 C4 N1 116.4(2) . .
C5 C4 C3 120.1(2) . .
C2 C3 C4 120.1(2) . .
C2 C3 H3 119.9 . .
C4 C3 H3 119.9 . .
C6 C5 H5A 120.2 . .
C4 C5 C6 119.5(2) . .
C4 C5 H5A 120.2 . .
O4 C8 C6 115.8(2) . .
O3 C8 O4 123.1(2) . .
O3 C8 C6 121.1(2) . .
C10 C9 N2 125.8(3) . .
C14 C9 N2 115.1(2) . .
C14 C9 C10 119.1(3) . .
C9 C10 H10 120.3 . .
C11 C10 C9 119.4(3) . .
C11 C10 H10 120.3 . .
C14 C13 H13 120.4 . .
C14 C13 C12 119.1(3) . .
C12 C13 H13 120.4 . .
C17 C16 H16 119.9 . .
C15 C16 C17 120.1(3) . .
C15 C16 H16 119.9 . .
C9 C14 H14 119.2 . .
C13 C14 C9 121.6(3) . .
C13 C14 H14 119.2 . .
O5 C12 C13 116.9(3) . .
O5 C12 C11 122.8(3) . .
C13 C12 C11 120.2(3) . .
N3 C15 C16 123.1(3) . .
N3 C15 H15 118.5 . .
C16 C15 H15 118.5 . .
C10 C11 C12 120.5(3) . .
C10 C11 H11 119.8 . .
C12 C11 H11 119.8 . .
C17 C18 H18 119.9 . .
C19 C18 C17 120.2(3) . .
C19 C18 H18 119.9 . .
N3 C19 C18 123.7(3) . .
N3 C19 H19 118.2 . .
C18 C19 H19 118.2 . .

loop_
_geom_bond_atom_site_label_1
_geom_bond_atom_site_label_2
_geom_bond_distance
_geom_bond_site_symmetry_2
Zn1 O1 1.9603(18) 2_655
Zn1 O1 1.9603(18) .
Zn1 N3 2.033(2) .
Zn1 N3 2.033(2) 2_655
O1 C1 1.268(3) .
O4 H4 0.8200 .
O4 C8 1.294(3) .
O3 C8 1.237(3) .
O2 C1 1.242(3) .
N3 C15 1.333(3) .
N3 C19 1.322(4) .
O5 H5 0.8200 .
O5 C12 1.355(3) .
N1 N2 1.248(3) .
N1 C4 1.433(3) .
N2 C9 1.412(3) .
C7 H7 0.9300 .
C7 C2 1.388(3) .
C7 C6 1.384(4) .
C17 C17 1.474(5) 5_655
C17 C16 1.387(4) .
C17 C18 1.383(4) .
C1 C2 1.497(3) .
C2 C3 1.384(3) .
C6 C5 1.389(4) .
C6 C8 1.473(4) .
C4 C3 1.389(4) .
C4 C5 1.388(4) .
C3 H3 0.9300 .
C5 H5A 0.9300 .
C9 C10 1.398(4) .
C9 C14 1.385(4) .
C10 H10 0.9300 .
C10 C11 1.380(4) .
C13 H13 0.9300 .
C13 C14 1.372(4) .
C13 C12 1.382(4) .
C16 H16 0.9300 .
C16 C15 1.371(4) .
C14 H14 0.9300 .
C12 C11 1.389(4) .
C15 H15 0.9300 .
C11 H11 0.9300 .
C18 H18 0.9300 .
C18 C19 1.365(4) .
C19 H19 0.9300 .

loop_
_geom_hbond_atom_site_label_D
_geom_hbond_atom_site_label_H
_geom_hbond_atom_site_label_A
_geom_hbond_distance_DH
_geom_hbond_distance_HA
_geom_hbond_distance_DA
_geom_hbond_angle_DHA
_geom_hbond_site_symmetry_A
O4 H4 O3 0.82 1.82 2.634(3) 171.6 7_665
O5 H5 O2 0.82 1.91 2.732(3) 177.3 8_566
C16 H16 O3 0.93 2.65 3.380(4) 135.7 5_665
C11 H11 O2 0.93 2.60 3.283(3) 130.8 8_566

loop_
_geom_torsion_atom_site_label_1
_geom_torsion_atom_site_label_2
_geom_torsion_atom_site_label_3
_geom_torsion_atom_site_label_4
_geom_torsion
_geom_torsion_site_symmetry_1
Zn1 O1 C1 O2 4.3(3) .
Zn1 O1 C1 C2 -173.42(17) .
Zn1 N3 C15 C16 167.4(2) .
Zn1 N3 C19 C18 -166.6(3) .
O1 C1 C2 C7 150.8(2) .
O1 C1 C2 C3 -27.4(4) .
O2 C1 C2 C7 -26.9(4) .
O2 C1 C2 C3 154.9(3) .
O5 C12 C11 C10 176.6(3) .
N1 N2 C9 C10 5.5(4) .
N1 N2 C9 C14 -175.3(3) .
N1 C4 C3 C2 175.6(2) .
N1 C4 C5 C6 -176.6(2) .
N2 N1 C4 C3 8.8(4) .
N2 N1 C4 C5 -172.8(2) .
N2 C9 C10 C11 -179.6(3) .
N2 C9 C14 C13 178.6(3) .
C7 C2 C3 C4 0.9(4) .
C7 C6 C5 C4 0.9(4) .
C7 C6 C8 O4 -175.1(2) .
C7 C6 C8 O3 3.4(4) .
C17 C17 C16 C15 -179.0(3) 5_655
C17 C17 C18 C19 179.3(3) 5_655
C17 C16 C15 N3 0.5(5) .
C17 C18 C19 N3 -1.1(6) .
C1 C2 C3 C4 179.0(2) .
C2 C7 C6 C5 -2.8(4) .
C2 C7 C6 C8 175.7(2) .
C6 C7 C2 C1 -176.3(2) .
C6 C7 C2 C3 1.9(4) .
C4 N1 N2 C9 -176.1(2) .
C3 C4 C5 C6 1.8(4) .
C5 C6 C8 O4 3.5(4) .
C5 C6 C8 O3 -178.1(2) .
C5 C4 C3 C2 -2.7(4) .
C8 C6 C5 C4 -177.6(2) .
C9 C10 C11 C12 0.7(4) .
C10 C9 C14 C13 -2.2(4) .
C13 C12 C11 C10 -1.7(4) .
C16 C17 C18 C19 -0.4(5) .
C14 C9 C10 C11 1.2(4) .
C14 C13 C12 O5 -177.6(3) .
C14 C13 C12 C11 0.7(4) .
C12 C13 C14 C9 1.2(5) .
C15 N3 C19 C18 2.2(5) .
C18 C17 C16 C15 0.7(4) .
C19 N3 C15 C16 -1.9(5) .
